data_2228750
loop_
_publ_author_name
'Shanthakumari, R.'
'Hema, R.'
'Ramamurthy, K.'
'Stoeckli-Evans, Helen'

_publ_section_title
;
 Diiodidobis(triphenylphosphine oxide)cadmium
;
_journal_coeditor_code HG2772
_journal_issue 1
_journal_name_full 'Acta Crystallographica Section E'
_journal_page_first m114
_journal_paper_doi 10.1107/S160053681005302X
_journal_volume 67
_journal_year 2011
_chemical_formula_iupac '[Cd I2 (C18 H15 O1 P1)2]'
_chemical_formula_moiety 'C36 H30 Cd I2 O2 P2'
_chemical_formula_sum 'C36 H30 Cd I2 O2 P2'
_chemical_formula_weight 922.74
_chemical_name_systematic
;
Diiodidobis(triphenylphosphine oxide)cadmium
;
_space_group_IT_number 19
_symmetry_cell_setting orthorhombic
_symmetry_space_group_name_Hall 'P 2ac 2ab'
_symmetry_space_group_name_H-M 'P 21 21 21'
_atom_sites_solution_hydrogens geom
_atom_sites_solution_primary direct
_atom_sites_solution_secondary difmap
_audit_creation_method SHELXL-97
_cell_angle_alpha 90.00
_cell_angle_beta 90.00
_cell_angle_gamma 90.00
_cell_formula_units_Z 4
_cell_length_a 10.5492(5)
_cell_length_b 17.7053(7)
_cell_length_c 19.1985(9)
_cell_measurement_reflns_used 24384
_cell_measurement_temperature 293(2)
_cell_measurement_theta_max 26.11
_cell_measurement_theta_min 1.57
_cell_volume 3585.8(3)
_computing_cell_refinement 'X-AREA (Stoe & Cie, 2009)'
_computing_data_collection 'X-AREA (Stoe & Cie, 2009)'
_computing_data_reduction 'X-RED32 (Stoe & Cie, 2009)'
_computing_molecular_graphics 'PLATON  (Spek, 2009)'
_computing_publication_material 'SHELXL97 (Sheldrick, 2008) and PLATON (Spek, 2009)'
_computing_structure_refinement 'SHELXL97 (Sheldrick, 2008)'
_computing_structure_solution 'SHELXS97 (Sheldrick, 2008)'
_diffrn_ambient_temperature 293(2)
_diffrn_measured_fraction_theta_full 0.995
_diffrn_measured_fraction_theta_max 0.995
_diffrn_measurement_device '2-circle goniometer'
_diffrn_measurement_device_type 'Stoe IPDS 2'
_diffrn_measurement_method '\f and \w'
_diffrn_radiation_monochromator graphite
_diffrn_radiation_source 'fine-focus sealed tube'
_diffrn_radiation_type MoK\a
_diffrn_radiation_wavelength 0.71073
_diffrn_reflns_av_R_equivalents 0.0522
_diffrn_reflns_av_sigmaI/netI 0.0354
_diffrn_reflns_limit_h_max 12
_diffrn_reflns_limit_h_min -12
_diffrn_reflns_limit_k_max 21
_diffrn_reflns_limit_k_min -21
_diffrn_reflns_limit_l_max 22
_diffrn_reflns_limit_l_min -23
_diffrn_reflns_number 33377
_diffrn_reflns_theta_full 25.69
_diffrn_reflns_theta_max 25.69
_diffrn_reflns_theta_min 1.56
_diffrn_standards_decay_% 0
_diffrn_standards_number 0
_exptl_absorpt_coefficient_mu 2.449
_exptl_absorpt_correction_T_max 1.0000
_exptl_absorpt_correction_T_min 0.7862
_exptl_absorpt_correction_type multi-scan
_exptl_absorpt_process_details '(MULscanABS on PLATON; Spek, 2009)'
_exptl_crystal_colour colourless
_exptl_crystal_density_diffrn 1.709
_exptl_crystal_density_method 'not measured'
_exptl_crystal_description block
_exptl_crystal_F_000 1784
_exptl_crystal_size_max 0.34
_exptl_crystal_size_mid 0.33
_exptl_crystal_size_min 0.23
_refine_diff_density_max 0.389
_refine_diff_density_min -0.416
_refine_ls_abs_structure_details 'Flack (1983), <b>2950 Friedel pairs</b>'
_refine_ls_abs_structure_Flack -0.020(16)
_refine_ls_extinction_coef 0.00162(7)
_refine_ls_extinction_expression Fc^*^=kFc[1+0.001xFc^2^\l^3^/sin(2\q)]^-1/4^
_refine_ls_extinction_method 'SHELXL97 (Sheldrick, 2008)'
_refine_ls_goodness_of_fit_ref 1.008
_refine_ls_hydrogen_treatment constr
_refine_ls_matrix_type full
_refine_ls_number_parameters 389
_refine_ls_number_reflns 6767
_refine_ls_number_restraints 0
_refine_ls_restrained_S_all 1.008
_refine_ls_R_factor_all 0.0390
_refine_ls_R_factor_gt 0.0305
_refine_ls_shift/su_max 0.001
_refine_ls_shift/su_mean 0.000
_refine_ls_structure_factor_coef Fsqd
_refine_ls_weighting_details 'calc w=1/[\s^2^(Fo^2^)+(0.0223P)^2^] where P=(Fo^2^+2Fc^2^)/3'
_refine_ls_weighting_scheme calc
_refine_ls_wR_factor_gt 0.0488
_refine_ls_wR_factor_ref 0.0504
_reflns_number_gt 5935
_reflns_number_total 6767
_reflns_threshold_expression I>2\s(I)
_cod_data_source_file hg2772.cif
_cod_data_source_block I
_cod_database_code 2228750
_cod_database_fobs_code 2228750

loop_
_symmetry_equiv_pos_as_xyz
'x, y, z'
'-x+1/2, -y, z+1/2'
'x+1/2, -y+1/2, -z'
'-x, y+1/2, -z+1/2'

loop_
_atom_site_type_symbol
_atom_site_label
_atom_site_fract_x
_atom_site_fract_y
_atom_site_fract_z
_atom_site_U_iso_or_equiv
_atom_site_adp_type
_atom_site_calc_flag
_atom_site_refinement_flags
_atom_site_occupancy
_atom_site_disorder_assembly
_atom_site_disorder_group
I I1 1.18644(3) -0.082133(18) 0.23181(2) 0.07658(11) Uani d . 1 . .
I I2 0.74406(3) -0.126641(17) 0.270473(19) 0.06842(10) Uani d . 1 . .
Cd Cd1 0.93992(3) -0.072930(15) 0.195467(15) 0.04256(8) Uani d . 1 . .
P P1 0.86596(10) 0.12527(5) 0.18071(5) 0.0410(2) Uani d . 1 . .
P P2 0.90645(9) -0.08668(5) 0.01070(5) 0.0403(2) Uani d . 1 . .
O O1 0.8885(3) 0.04392(13) 0.16396(15) 0.0484(7) Uani d . 1 . .
O O2 0.9237(3) -0.10704(13) 0.08553(14) 0.0487(7) Uani d . 1 . .
C C1 0.9126(4) 0.1857(2) 0.1099(2) 0.0453(10) Uani d . 1 . .
C C2 0.9962(5) 0.2454(2) 0.1185(3) 0.0598(12) Uani d . 1 . .
H H2 1.0317 0.2553 0.1619 0.072 Uiso calc R 1 . .
C C3 1.0259(5) 0.2898(3) 0.0619(3) 0.0737(15) Uani d . 1 . .
H H3 1.0807 0.3305 0.0680 0.088 Uiso calc R 1 . .
C C4 0.9779(6) 0.2762(3) -0.0025(3) 0.0769(16) Uani d . 1 . .
H H4 0.9999 0.3069 -0.0398 0.092 Uiso calc R 1 . .
C C5 0.8971(5) 0.2169(3) -0.0117(3) 0.0747(15) Uani d . 1 . .
H H5 0.8638 0.2070 -0.0557 0.090 Uiso calc R 1 . .
C C6 0.8643(5) 0.1713(3) 0.0443(3) 0.0627(12) Uani d . 1 . .
H H6 0.8095 0.1308 0.0377 0.075 Uiso calc R 1 . .
C C7 0.9530(4) 0.15302(18) 0.2570(2) 0.0438(10) Uani d . 1 . .
C C8 1.0737(4) 0.1233(2) 0.2657(3) 0.0610(11) Uani d . 1 . .
H H8 1.1075 0.0917 0.2318 0.073 Uiso calc R 1 . .
C C9 1.1433(5) 0.1401(3) 0.3236(3) 0.0762(15) Uani d . 1 . .
H H9 1.2230 0.1185 0.3296 0.091 Uiso calc R 1 . .
C C10 1.0953(5) 0.1895(3) 0.3737(3) 0.0755(15) Uani d . 1 . .
H H10 1.1425 0.2008 0.4132 0.091 Uiso calc R 1 . .
C C11 0.9782(5) 0.2212(3) 0.3643(3) 0.0692(15) Uani d . 1 . .
H H11 0.9465 0.2551 0.3969 0.083 Uiso calc R 1 . .
C C12 0.9073(4) 0.2027(2) 0.3063(3) 0.0555(11) Uani d . 1 . .
H H12 0.8276 0.2242 0.3004 0.067 Uiso calc R 1 . .
C C13 0.7004(4) 0.1429(2) 0.1953(2) 0.0455(10) Uani d . 1 . .
C C14 0.6512(4) 0.2156(3) 0.1886(3) 0.0641(13) Uani d . 1 . .
H H14 0.7052 0.2555 0.1779 0.077 Uiso calc R 1 . .
C C15 0.5250(5) 0.2291(3) 0.1974(3) 0.0776(15) Uani d . 1 . .
H H15 0.4934 0.2778 0.1926 0.093 Uiso calc R 1 . .
C C16 0.4463(5) 0.1718(3) 0.2132(3) 0.0846(18) Uani d . 1 . .
H H16 0.3600 0.1811 0.2180 0.101 Uiso calc R 1 . .
C C17 0.4920(5) 0.0997(3) 0.2223(3) 0.0905(18) Uani d . 1 . .
H H17 0.4374 0.0607 0.2347 0.109 Uiso calc R 1 . .
C C18 0.6202(4) 0.0855(3) 0.2127(3) 0.0662(13) Uani d . 1 . .
H H18 0.6515 0.0367 0.2181 0.079 Uiso calc R 1 . .
C C19 1.0159(4) -0.0149(2) -0.0169(2) 0.0471(10) Uani d . 1 . .
C C20 1.0988(4) 0.0163(3) 0.0302(3) 0.0639(13) Uani d . 1 . .
H H20 1.1012 -0.0021 0.0756 0.077 Uiso calc R 1 . .
C C21 1.1794(5) 0.0753(3) 0.0112(3) 0.0829(16) Uani d . 1 . .
H H21 1.2331 0.0968 0.0441 0.099 Uiso calc R 1 . .
C C22 1.1795(5) 0.1011(3) -0.0550(4) 0.0827(17) Uani d . 1 . .
H H22 1.2346 0.1396 -0.0680 0.099 Uiso calc R 1 . .
C C23 1.0993(6) 0.0709(3) -0.1023(4) 0.0899(18) Uani d . 1 . .
H H23 1.0994 0.0892 -0.1477 0.108 Uiso calc R 1 . .
C C24 1.0169(6) 0.0132(3) -0.0843(3) 0.0771(16) Uani d . 1 . .
H H24 0.9622 -0.0068 -0.1175 0.093 Uiso calc R 1 . .
C C25 0.7489(4) -0.0529(2) -0.0065(2) 0.0454(9) Uani d . 1 . .
C C26 0.6703(5) -0.0353(3) 0.0477(3) 0.0666(13) Uani d . 1 . .
H H26 0.6986 -0.0412 0.0933 0.080 Uiso calc R 1 . .
C C27 0.5483(5) -0.0085(3) 0.0355(4) 0.0921(19) Uani d . 1 . .
H H27 0.4955 0.0032 0.0728 0.111 Uiso calc R 1 . .
C C28 0.5063(6) 0.0007(3) -0.0305(4) 0.0869(19) Uani d . 1 . .
H H28 0.4249 0.0189 -0.0385 0.104 Uiso calc R 1 . .
C C29 0.5831(6) -0.0168(3) -0.0857(4) 0.0833(17) Uani d . 1 . .
H H29 0.5536 -0.0107 -0.1310 0.100 Uiso calc R 1 . .
C C30 0.7039(5) -0.0433(3) -0.0743(3) 0.0694(14) Uani d . 1 . .
H H30 0.7559 -0.0549 -0.1119 0.083 Uiso calc R 1 . .
C C31 0.9299(4) -0.1687(2) -0.0436(2) 0.0450(9) Uani d . 1 . .
C C32 0.8330(5) -0.2208(2) -0.0492(3) 0.0586(12) Uani d . 1 . .
H H32 0.7548 -0.2109 -0.0288 0.070 Uiso calc R 1 . .
C C33 0.8515(5) -0.2872(3) -0.0847(3) 0.0704(15) Uani d . 1 . .
H H33 0.7859 -0.3220 -0.0885 0.085 Uiso calc R 1 . .
C C34 0.9669(5) -0.3021(3) -0.1145(3) 0.0752(16) Uani d . 1 . .
H H34 0.9792 -0.3470 -0.1386 0.090 Uiso calc R 1 . .
C C35 1.0644(7) -0.2510(3) -0.1091(3) 0.0888(18) Uani d . 1 . .
H H35 1.1423 -0.2608 -0.1299 0.107 Uiso calc R 1 . .
C C36 1.0455(5) -0.1847(3) -0.0721(3) 0.0694(14) Uani d . 1 . .
H H36 1.1121 -0.1508 -0.0666 0.083 Uiso calc R 1 . .

loop_
_atom_site_aniso_label
_atom_site_aniso_U_11
_atom_site_aniso_U_22
_atom_site_aniso_U_33
_atom_site_aniso_U_12
_atom_site_aniso_U_13
_atom_site_aniso_U_23
I1 0.06132(19) 0.06743(18) 0.1010(3) 0.01232(16) -0.03074(19) -0.0126(2)
I2 0.0711(2) 0.06905(19) 0.0651(2) -0.01968(16) 0.01331(18) 0.00869(16)
Cd1 0.04879(16) 0.04223(14) 0.03666(15) -0.00255(14) -0.00130(13) -0.00194(13)
P1 0.0430(6) 0.0347(5) 0.0454(7) 0.0008(4) 0.0039(5) -0.0052(4)
P2 0.0476(6) 0.0388(5) 0.0345(5) 0.0016(4) 0.0015(4) -0.0018(4)
O1 0.0506(17) 0.0352(13) 0.0595(18) 0.0008(11) 0.0012(15) -0.0045(12)
O2 0.0673(18) 0.0434(13) 0.0355(16) 0.0021(14) -0.0002(14) -0.0049(11)
C1 0.046(3) 0.044(2) 0.046(3) 0.0039(19) 0.008(2) -0.0018(19)
C2 0.068(3) 0.053(3) 0.058(3) -0.008(2) 0.003(3) -0.003(2)
C3 0.078(4) 0.060(3) 0.084(4) -0.016(2) 0.017(3) 0.013(3)
C4 0.092(4) 0.080(3) 0.059(4) 0.001(3) 0.018(3) 0.018(3)
C5 0.085(4) 0.086(4) 0.052(3) 0.008(3) 0.001(3) 0.000(3)
C6 0.070(3) 0.057(3) 0.062(3) -0.002(2) 0.006(3) 0.001(2)
C7 0.050(2) 0.0379(18) 0.043(3) -0.0009(17) 0.005(2) -0.0016(17)
C8 0.054(3) 0.062(2) 0.067(3) 0.002(2) 0.002(3) -0.015(3)
C9 0.054(3) 0.098(4) 0.076(4) -0.002(3) -0.014(3) -0.012(3)
C10 0.070(4) 0.091(4) 0.065(4) -0.019(3) -0.002(3) -0.015(3)
C11 0.078(4) 0.074(3) 0.056(3) -0.012(3) 0.004(3) -0.022(3)
C12 0.058(3) 0.051(2) 0.057(3) 0.000(2) 0.004(2) -0.011(2)
C13 0.046(2) 0.046(2) 0.044(2) 0.0018(17) 0.005(2) -0.0054(19)
C14 0.057(3) 0.057(3) 0.079(4) 0.007(2) 0.009(3) -0.001(3)
C15 0.065(4) 0.076(3) 0.092(4) 0.020(3) 0.021(3) 0.007(3)
C16 0.053(3) 0.109(4) 0.092(5) 0.028(3) 0.019(3) 0.002(3)
C17 0.059(3) 0.097(4) 0.116(5) -0.019(3) 0.037(3) 0.004(3)
C18 0.059(3) 0.058(2) 0.082(4) -0.004(2) 0.019(2) 0.001(2)
C19 0.049(3) 0.047(2) 0.045(3) 0.0030(19) 0.007(2) -0.0001(19)
C20 0.047(3) 0.074(3) 0.070(4) -0.011(2) 0.007(3) 0.006(3)
C21 0.056(3) 0.086(4) 0.107(5) -0.024(3) 0.013(3) -0.010(4)
C22 0.058(3) 0.069(3) 0.120(6) -0.009(3) 0.017(4) 0.019(3)
C23 0.087(4) 0.088(4) 0.094(4) -0.001(4) 0.022(4) 0.039(4)
C24 0.082(4) 0.085(4) 0.065(4) -0.022(3) 0.004(3) 0.013(3)
C25 0.047(2) 0.040(2) 0.049(3) 0.0003(18) 0.006(2) 0.0006(17)
C26 0.056(3) 0.090(3) 0.054(3) 0.005(3) 0.001(3) -0.010(3)
C27 0.046(3) 0.121(5) 0.110(6) 0.019(3) 0.005(3) -0.019(4)
C28 0.056(4) 0.077(4) 0.127(6) 0.021(3) -0.021(4) -0.007(4)
C29 0.070(4) 0.084(4) 0.096(5) 0.014(3) -0.023(4) 0.023(3)
C30 0.061(3) 0.085(3) 0.062(3) 0.011(3) -0.003(3) 0.010(3)
C31 0.048(2) 0.051(2) 0.036(2) 0.008(2) 0.001(2) -0.0058(18)
C32 0.057(3) 0.056(3) 0.063(3) 0.002(2) 0.000(2) -0.012(2)
C33 0.075(4) 0.054(3) 0.083(4) 0.002(3) -0.016(3) -0.019(3)
C34 0.092(5) 0.057(3) 0.078(4) 0.017(3) -0.011(3) -0.022(3)
C35 0.074(4) 0.086(4) 0.107(5) 0.014(4) 0.020(4) -0.040(3)
C36 0.066(3) 0.063(3) 0.079(4) -0.002(3) 0.009(3) -0.023(3)

loop_
_atom_type_symbol
_atom_type_description
_atom_type_scat_dispersion_real
_atom_type_scat_dispersion_imag
_atom_type_scat_source
C C 0.0033 0.0016 'International Tables Vol C Tables 4.2.6.8 and 6.1.1.4'
H H 0.0000 0.0000 'International Tables Vol C Tables 4.2.6.8 and 6.1.1.4'
Cd Cd -0.8075 1.2024 'International Tables Vol C Tables 4.2.6.8 and 6.1.1.4'
I I -0.4742 1.8119 'International Tables Vol C Tables 4.2.6.8 and 6.1.1.4'
O O 0.0106 0.0060 'International Tables Vol C Tables 4.2.6.8 and 6.1.1.4'
P P 0.1023 0.0942 'International Tables Vol C Tables 4.2.6.8 and 6.1.1.4'

loop_
_geom_angle_atom_site_label_1
_geom_angle_atom_site_label_2
_geom_angle_atom_site_label_3
_geom_angle_site_symmetry_1
_geom_angle_site_symmetry_3
_geom_angle
_geom_angle_publ_flag
O2 Cd1 O1 . . 88.60(10) ?
O2 Cd1 I2 . . 110.88(8) ?
O1 Cd1 I2 . . 106.67(7) ?
O2 Cd1 I1 . . 107.82(8) ?
O1 Cd1 I1 . . 111.23(7) ?
I2 Cd1 I1 . . 125.469(16) ?
O1 P1 C13 . . 110.84(17) ?
O1 P1 C7 . . 110.96(17) ?
C13 P1 C7 . . 108.8(2) ?
O1 P1 C1 . . 111.55(17) ?
C13 P1 C1 . . 106.26(19) ?
C7 P1 C1 . . 108.28(19) ?
O2 P2 C25 . . 111.72(19) ?
O2 P2 C19 . . 112.11(19) ?
C25 P2 C19 . . 107.76(19) ?
O2 P2 C31 . . 110.16(16) ?
C25 P2 C31 . . 106.78(19) ?
C19 P2 C31 . . 108.1(2) ?
P1 O1 Cd1 . . 151.30(18) ?
P2 O2 Cd1 . . 149.99(15) ?
C6 C1 C2 . . 119.0(4) ?
C6 C1 P1 . . 118.5(3) ?
C2 C1 P1 . . 122.5(4) ?
C3 C2 C1 . . 119.1(5) ?
C3 C2 H2 . . 120.5 ?
C1 C2 H2 . . 120.5 ?
C4 C3 C2 . . 122.1(5) ?
C4 C3 H3 . . 119.0 ?
C2 C3 H3 . . 119.0 ?
C3 C4 C5 . . 119.3(5) ?
C3 C4 H4 . . 120.4 ?
C5 C4 H4 . . 120.4 ?
C4 C5 C6 . . 120.1(5) ?
C4 C5 H5 . . 120.0 ?
C6 C5 H5 . . 120.0 ?
C1 C6 C5 . . 120.5(5) ?
C1 C6 H6 . . 119.8 ?
C5 C6 H6 . . 119.8 ?
C12 C7 C8 . . 118.7(4) ?
C12 C7 P1 . . 123.8(3) ?
C8 C7 P1 . . 117.6(3) ?
C9 C8 C7 . . 120.6(5) ?
C9 C8 H8 . . 119.7 ?
C7 C8 H8 . . 119.7 ?
C8 C9 C10 . . 120.1(5) ?
C8 C9 H9 . . 119.9 ?
C10 C9 H9 . . 119.9 ?
C11 C10 C9 . . 119.6(5) ?
C11 C10 H10 . . 120.2 ?
C9 C10 H10 . . 120.2 ?
C10 C11 C12 . . 119.9(5) ?
C10 C11 H11 . . 120.1 ?
C12 C11 H11 . . 120.1 ?
C11 C12 C7 . . 121.0(4) ?
C11 C12 H12 . . 119.5 ?
C7 C12 H12 . . 119.5 ?
C18 C13 C14 . . 118.7(4) ?
C18 C13 P1 . . 120.7(3) ?
C14 C13 P1 . . 120.6(3) ?
C15 C14 C13 . . 120.9(5) ?
C15 C14 H14 . . 119.6 ?
C13 C14 H14 . . 119.6 ?
C16 C15 C14 . . 120.0(5) ?
C16 C15 H15 . . 120.0 ?
C14 C15 H15 . . 120.0 ?
C15 C16 C17 . . 120.7(5) ?
C15 C16 H16 . . 119.6 ?
C17 C16 H16 . . 119.6 ?
C16 C17 C18 . . 119.5(5) ?
C16 C17 H17 . . 120.2 ?
C18 C17 H17 . . 120.2 ?
C13 C18 C17 . . 120.1(5) ?
C13 C18 H18 . . 120.0 ?
C17 C18 H18 . . 120.0 ?
C20 C19 C24 . . 117.7(4) ?
C20 C19 P2 . . 119.9(3) ?
C24 C19 P2 . . 122.3(4) ?
C19 C20 C21 . . 121.1(5) ?
C19 C20 H20 . . 119.5 ?
C21 C20 H20 . . 119.5 ?
C22 C21 C20 . . 120.0(5) ?
C22 C21 H21 . . 120.0 ?
C20 C21 H21 . . 120.0 ?
C21 C22 C23 . . 119.8(5) ?
C21 C22 H22 . . 120.1 ?
C23 C22 H22 . . 120.1 ?
C22 C23 C24 . . 121.2(6) ?
C22 C23 H23 . . 119.4 ?
C24 C23 H23 . . 119.4 ?
C23 C24 C19 . . 120.1(5) ?
C23 C24 H24 . . 119.9 ?
C19 C24 H24 . . 119.9 ?
C26 C25 C30 . . 118.4(4) ?
C26 C25 P2 . . 119.9(4) ?
C30 C25 P2 . . 121.7(3) ?
C25 C26 C27 . . 120.7(5) ?
C25 C26 H26 . . 119.7 ?
C27 C26 H26 . . 119.7 ?
C28 C27 C26 . . 120.2(6) ?
C28 C27 H27 . . 119.9 ?
C26 C27 H27 . . 119.9 ?
C27 C28 C29 . . 120.3(5) ?
C27 C28 H28 . . 119.9 ?
C29 C28 H28 . . 119.9 ?
C28 C29 C30 . . 120.2(6) ?
C28 C29 H29 . . 119.9 ?
C30 C29 H29 . . 119.9 ?
C29 C30 C25 . . 120.3(5) ?
C29 C30 H30 . . 119.8 ?
C25 C30 H30 . . 119.8 ?
C36 C31 C32 . . 119.4(4) ?
C36 C31 P2 . . 121.4(3) ?
C32 C31 P2 . . 118.8(3) ?
C33 C32 C31 . . 120.3(5) ?
C33 C32 H32 . . 119.8 ?
C31 C32 H32 . . 119.8 ?
C34 C33 C32 . . 119.9(5) ?
C34 C33 H33 . . 120.0 ?
C32 C33 H33 . . 120.0 ?
C33 C34 C35 . . 120.5(5) ?
C33 C34 H34 . . 119.8 ?
C35 C34 H34 . . 119.8 ?
C34 C35 C36 . . 119.2(6) ?
C34 C35 H35 . . 120.4 ?
C36 C35 H35 . . 120.4 ?
C31 C36 C35 . . 120.6(5) ?
C31 C36 H36 . . 119.7 ?
C35 C36 H36 . . 119.7 ?

loop_
_geom_bond_atom_site_label_1
_geom_bond_atom_site_label_2
_geom_bond_site_symmetry_2
_geom_bond_distance
_geom_bond_publ_flag
I1 Cd1 . 2.6975(4) ?
I2 Cd1 . 2.6920(4) ?
Cd1 O2 . 2.202(3) ?
Cd1 O1 . 2.223(2) ?
P1 O1 . 1.495(3) ?
P1 C13 . 1.796(4) ?
P1 C7 . 1.797(4) ?
P1 C1 . 1.799(4) ?
P2 O2 . 1.492(3) ?
P2 C25 . 1.796(5) ?
P2 C19 . 1.797(4) ?
P2 C31 . 1.805(4) ?
C1 C6 . 1.381(6) ?
C1 C2 . 1.385(6) ?
C2 C3 . 1.379(7) ?
C2 H2 . 0.9300 ?
C3 C4 . 1.357(8) ?
C3 H3 . 0.9300 ?
C4 C5 . 1.364(7) ?
C4 H4 . 0.9300 ?
C5 C6 . 1.389(7) ?
C5 H5 . 0.9300 ?
C6 H6 . 0.9300 ?
C7 C12 . 1.379(5) ?
C7 C8 . 1.389(6) ?
C8 C9 . 1.364(7) ?
C8 H8 . 0.9300 ?
C9 C10 . 1.396(7) ?
C9 H9 . 0.9300 ?
C10 C11 . 1.368(8) ?
C10 H10 . 0.9300 ?
C11 C12 . 1.380(7) ?
C11 H11 . 0.9300 ?
C12 H12 . 0.9300 ?
C13 C18 . 1.364(6) ?
C13 C14 . 1.393(6) ?
C14 C15 . 1.363(7) ?
C14 H14 . 0.9300 ?
C15 C16 . 1.345(7) ?
C15 H15 . 0.9300 ?
C16 C17 . 1.376(7) ?
C16 H16 . 0.9300 ?
C17 C18 . 1.388(7) ?
C17 H17 . 0.9300 ?
C18 H18 . 0.9300 ?
C19 C20 . 1.375(6) ?
C19 C24 . 1.386(6) ?
C20 C21 . 1.395(7) ?
C20 H20 . 0.9300 ?
C21 C22 . 1.350(8) ?
C21 H21 . 0.9300 ?
C22 C23 . 1.352(8) ?
C22 H22 . 0.9300 ?
C23 C24 . 1.385(7) ?
C23 H23 . 0.9300 ?
C24 H24 . 0.9300 ?
C25 C26 . 1.367(6) ?
C25 C30 . 1.397(6) ?
C26 C27 . 1.391(7) ?
C26 H26 . 0.9300 ?
C27 C28 . 1.352(8) ?
C27 H27 . 0.9300 ?
C28 C29 . 1.369(8) ?
C28 H28 . 0.9300 ?
C29 C30 . 1.375(7) ?
C29 H29 . 0.9300 ?
C30 H30 . 0.9300 ?
C31 C36 . 1.366(6) ?
C31 C32 . 1.382(6) ?
C32 C33 . 1.372(6) ?
C32 H32 . 0.9300 ?
C33 C34 . 1.370(7) ?
C33 H33 . 0.9300 ?
C34 C35 . 1.374(7) ?
C34 H34 . 0.9300 ?
C35 C36 . 1.387(6) ?
C35 H35 . 0.9300 ?
C36 H36 . 0.9300 ?

loop_
_geom_torsion_atom_site_label_1
_geom_torsion_atom_site_label_2
_geom_torsion_atom_site_label_3
_geom_torsion_atom_site_label_4
_geom_torsion_site_symmetry_1
_geom_torsion_site_symmetry_2
_geom_torsion_site_symmetry_3
_geom_torsion_site_symmetry_4
_geom_torsion
_geom_torsion_publ_flag
C13 P1 O1 Cd1 . . . . -95.8(4) ?
C7 P1 O1 Cd1 . . . . 25.2(4) ?
C1 P1 O1 Cd1 . . . . 146.0(3) ?
O2 Cd1 O1 P1 . . . . -177.4(4) ?
I2 Cd1 O1 P1 . . . . 71.2(4) ?
I1 Cd1 O1 P1 . . . . -68.8(4) ?
C25 P2 O2 Cd1 . . . . -69.3(4) ?
C19 P2 O2 Cd1 . . . . 51.8(4) ?
C31 P2 O2 Cd1 . . . . 172.2(3) ?
O1 Cd1 O2 P2 . . . . 7.7(4) ?
I2 Cd1 O2 P2 . . . . 115.0(4) ?
I1 Cd1 O2 P2 . . . . -104.2(4) ?
O1 P1 C1 C6 . . . . 53.1(4) ?
C13 P1 C1 C6 . . . . -67.8(4) ?
C7 P1 C1 C6 . . . . 175.4(3) ?
O1 P1 C1 C2 . . . . -126.1(4) ?
C13 P1 C1 C2 . . . . 113.0(4) ?
C7 P1 C1 C2 . . . . -3.7(4) ?
C6 C1 C2 C3 . . . . 1.8(7) ?
P1 C1 C2 C3 . . . . -179.1(4) ?
C1 C2 C3 C4 . . . . -1.3(8) ?
C2 C3 C4 C5 . . . . 0.3(8) ?
C3 C4 C5 C6 . . . . 0.2(8) ?
C2 C1 C6 C5 . . . . -1.3(7) ?
P1 C1 C6 C5 . . . . 179.5(4) ?
C4 C5 C6 C1 . . . . 0.3(7) ?
O1 P1 C7 C12 . . . . -142.9(3) ?
C13 P1 C7 C12 . . . . -20.7(4) ?
C1 P1 C7 C12 . . . . 94.4(4) ?
O1 P1 C7 C8 . . . . 38.2(4) ?
C13 P1 C7 C8 . . . . 160.4(3) ?
C1 P1 C7 C8 . . . . -84.6(3) ?
C12 C7 C8 C9 . . . . 3.2(7) ?
P1 C7 C8 C9 . . . . -177.9(4) ?
C7 C8 C9 C10 . . . . -2.1(8) ?
C8 C9 C10 C11 . . . . -0.2(8) ?
C9 C10 C11 C12 . . . . 1.5(8) ?
C10 C11 C12 C7 . . . . -0.5(7) ?
C8 C7 C12 C11 . . . . -1.9(6) ?
P1 C7 C12 C11 . . . . 179.2(4) ?
O1 P1 C13 C18 . . . . 21.2(4) ?
C7 P1 C13 C18 . . . . -101.1(4) ?
C1 P1 C13 C18 . . . . 142.5(4) ?
O1 P1 C13 C14 . . . . -158.4(4) ?
C7 P1 C13 C14 . . . . 79.3(4) ?
C1 P1 C13 C14 . . . . -37.0(4) ?
C18 C13 C14 C15 . . . . -1.6(8) ?
P1 C13 C14 C15 . . . . 178.0(5) ?
C13 C14 C15 C16 . . . . 0.3(9) ?
C14 C15 C16 C17 . . . . 1.6(10) ?
C15 C16 C17 C18 . . . . -2.2(10) ?
C14 C13 C18 C17 . . . . 1.0(7) ?
P1 C13 C18 C17 . . . . -178.6(5) ?
C16 C17 C18 C13 . . . . 0.9(9) ?
O2 P2 C19 C20 . . . . -2.5(4) ?
C25 P2 C19 C20 . . . . 120.8(4) ?
C31 P2 C19 C20 . . . . -124.1(4) ?
O2 P2 C19 C24 . . . . -179.7(4) ?
C25 P2 C19 C24 . . . . -56.3(5) ?
C31 P2 C19 C24 . . . . 58.7(5) ?
C24 C19 C20 C21 . . . . 1.2(7) ?
P2 C19 C20 C21 . . . . -176.1(4) ?
C19 C20 C21 C22 . . . . -1.9(8) ?
C20 C21 C22 C23 . . . . 1.5(9) ?
C21 C22 C23 C24 . . . . -0.4(9) ?
C22 C23 C24 C19 . . . . -0.3(9) ?
C20 C19 C24 C23 . . . . -0.1(8) ?
P2 C19 C24 C23 . . . . 177.1(4) ?
O2 P2 C25 C26 . . . . 12.2(4) ?
C19 P2 C25 C26 . . . . -111.4(4) ?
C31 P2 C25 C26 . . . . 132.7(4) ?
O2 P2 C25 C30 . . . . -168.4(4) ?
C19 P2 C25 C30 . . . . 68.0(4) ?
C31 P2 C25 C30 . . . . -47.9(4) ?
C30 C25 C26 C27 . . . . 0.1(7) ?
P2 C25 C26 C27 . . . . 179.5(4) ?
C25 C26 C27 C28 . . . . -0.2(9) ?
C26 C27 C28 C29 . . . . 0.4(10) ?
C27 C28 C29 C30 . . . . -0.4(9) ?
C28 C29 C30 C25 . . . . 0.2(8) ?
C26 C25 C30 C29 . . . . -0.1(7) ?
P2 C25 C30 C29 . . . . -179.5(4) ?
O2 P2 C31 C36 . . . . -93.3(4) ?
C25 P2 C31 C36 . . . . 145.2(4) ?
C19 P2 C31 C36 . . . . 29.5(4) ?
O2 P2 C31 C32 . . . . 78.7(4) ?
C25 P2 C31 C32 . . . . -42.8(4) ?
C19 P2 C31 C32 . . . . -158.5(3) ?
C36 C31 C32 C33 . . . . -1.8(7) ?
P2 C31 C32 C33 . . . . -174.0(4) ?
C31 C32 C33 C34 . . . . 0.3(8) ?
C32 C33 C34 C35 . . . . 0.1(9) ?
C33 C34 C35 C36 . . . . 1.0(10) ?
C32 C31 C36 C35 . . . . 2.9(8) ?
P2 C31 C36 C35 . . . . 174.9(5) ?
C34 C35 C36 C31 . . . . -2.5(10) ?
